data_7701378
loop_
_publ_author_name
'Liu, Rongrong'
'Zhang, Wen-Hua'
'Wei, Donghui'
'Chen, Jing-Huo'
'Yang, Guang'

_publ_section_title
;
 Adducts of Triangular Silver(I) 3,5-Bis(trifluoromethyl)pyrazolate with
 Thiophene-Derivatives: A Weak Interaction Model of Desulfurization
;
_journal_name_full 'Dalton Transactions'
_journal_paper_doi 10.1039/C9DT03344K
_journal_year 2019
_chemical_formula_moiety 'C15 H3 Ag3 F18 N6, C8 H6 S'
_chemical_formula_sum 'C23 H9 Ag3 F18 N6 S'
_chemical_formula_weight 1067.03
_space_group_crystal_system monoclinic
_space_group_IT_number 14
_space_group_name_Hall '-P 2ybc'
_space_group_name_H-M_alt 'P 1 21/c 1'
_symmetry_space_group_name_Hall '-P 2ybc'
_symmetry_space_group_name_H-M 'P 1 21/c 1'
_atom_sites_solution_hydrogens geom
_audit_creation_date 2019-09-11
_audit_creation_method
;
Olex2 1.2
(compiled 2018.05.29 svn.r3508 for OlexSys, GUI svn.r5506)
;
_audit_update_record
;
2019-10-02 deposited with the CCDC.    2019-10-14 downloaded from the CCDC.
;
_cell_angle_alpha 90
_cell_angle_beta 92.2883(6)
_cell_angle_gamma 90
_cell_formula_units_Z 4
_cell_length_a 7.70080(10)
_cell_length_b 10.1698(2)
_cell_length_c 40.8111(7)
_cell_measurement_reflns_used 9889
_cell_measurement_temperature 298.15(10)
_cell_measurement_theta_max 26.433
_cell_measurement_theta_min 2.498
_cell_volume 3193.60(9)
_computing_cell_refinement 'SAINT v8.37A (Bruker, 2015)'
_computing_data_collection 'SAINT v8.37A (Bruker, 2015)'
_computing_data_reduction 'SAINT v8.37A (Bruker, 2015)'
_computing_structure_refinement 'SHELXL-2018/3 (Sheldrick, 2018)'
_computing_structure_solution SHELXS
_diffrn_ambient_temperature 298.15(10)
_diffrn_measured_fraction_theta_full 0.998
_diffrn_measured_fraction_theta_max 0.970
_diffrn_measurement_device_type 'CCD area detector'
_diffrn_radiation_type MoK\a
_diffrn_radiation_wavelength 0.71073
_diffrn_reflns_av_R_equivalents 0.0502
_diffrn_reflns_av_unetI/netI 0.0373
_diffrn_reflns_Laue_measured_fraction_full 0.998
_diffrn_reflns_Laue_measured_fraction_max 0.970
_diffrn_reflns_limit_h_max 9
_diffrn_reflns_limit_h_min -10
_diffrn_reflns_limit_k_max 13
_diffrn_reflns_limit_k_min -13
_diffrn_reflns_limit_l_max 53
_diffrn_reflns_limit_l_min -53
_diffrn_reflns_number 47098
_diffrn_reflns_point_group_measured_fraction_full 0.998
_diffrn_reflns_point_group_measured_fraction_max 0.970
_diffrn_reflns_theta_full 25.242
_diffrn_reflns_theta_max 27.942
_diffrn_reflns_theta_min 2.238
_exptl_absorpt_coefficient_mu 2.020
_exptl_absorpt_correction_T_max 0.7456
_exptl_absorpt_correction_T_min 0.6593
_exptl_absorpt_correction_type multi-scan
_exptl_absorpt_process_details 'SADABS 2014/5'
_exptl_crystal_colour 'clear light colourless'
_exptl_crystal_colour_lustre clear
_exptl_crystal_colour_modifier light
_exptl_crystal_colour_primary colourless
_exptl_crystal_density_diffrn 2.219
_exptl_crystal_description block
_exptl_crystal_F_000 2032
_exptl_crystal_size_max 0.2
_exptl_crystal_size_mid 0.18
_exptl_crystal_size_min 0.18
_refine_diff_density_max 1.608
_refine_diff_density_min -1.355
_refine_diff_density_rms 0.218
_refine_ls_extinction_method none
_refine_ls_goodness_of_fit_ref 1.024
_refine_ls_hydrogen_treatment constr
_refine_ls_matrix_type full
_refine_ls_number_parameters 517
_refine_ls_number_reflns 7447
_refine_ls_number_restraints 1130
_refine_ls_restrained_S_all 1.015
_refine_ls_R_factor_all 0.1022
_refine_ls_R_factor_gt 0.0643
_refine_ls_shift/su_max 0.001
_refine_ls_shift/su_mean 0.000
_refine_ls_structure_factor_coef Fsqd
_refine_ls_weighting_details 'w=1/[\s^2^(Fo^2^)+(0.1077P)^2^+10.6886P] where P=(Fo^2^+2Fc^2^)/3'
_refine_ls_weighting_scheme calc
_refine_ls_wR_factor_gt 0.1842
_refine_ls_wR_factor_ref 0.2089
_reflns_Friedel_coverage 0.000
_reflns_number_gt 4942
_reflns_number_total 7447
_reflns_threshold_expression 'I > 2\s(I)'
_cod_data_source_file c9dt03344k5.cif
_cod_data_source_block Ag3L3BT
_cod_database_code 7701378
_shelx_shelxl_version_number 2018/3
_shelx_space_group_comment
;
The symmetry employed for this shelxl refinement is uniquely defined
by the following loop, which should always be used as a source of
symmetry information in preference to the above space-group names.
They are only intended as comments.
;
_shelx_estimated_absorpt_t_max 0.713
_shelx_estimated_absorpt_t_min 0.688
_olex2_refinement_description
;
1. Fixed Uiso
 At 1.2 times of:
  All C(H) groups
2. Restrained distances
 F5B-C5 = F5A-C5 = F6B-C5 = F6A-C5 = F4A-C5 = F4B-C5
 1.35 with sigma of 0.01
 F7B-C6 = F7A-C6 = F8B-C6 = F8A-C6 = F9A-C6 = F9B-C6
 1.35 with sigma of 0.01
 F9B-C6 = F7B-C6 = F7A-C6 = F8B-C6 = F8A-C6 = F9A-C6
 1.35 with sigma of 0.01
 F12B-C10 = F12A-C10 = F10B-C10 = F10A-C10 = F11B-C10 = F11A-C10
 1.35 with sigma of 0.01
 F14B-C11 = F14A-C11 = F13B-C11 = F13A-C11 = F15B-C11 = F15A-C11
 1.35 with sigma of 0.01
 F16B-C15 = F16A-C15 = F18B-C15 = F18A-C15 = F17A-C15 = F17B-C15
 1.35 with sigma of 0.01
 F1A-C1 = F1B-C1 = F3B-C1 = F3A-C1 = F2A-C1 = F2B-C1
 1.35 with sigma of 0.01
 C22A-C23A = C22B-C23B
 1.35 with sigma of 0.01
 S1A-C16A = S1A-C23A = S1B-C16B = S1B-C23B
 1.75 with sigma of 0.01
 C21A-C22A = C21B-C22B
 1.45 with sigma of 0.01
 F1B-F2B \\sim F1B-F3B \\sim F2B-F3B \\sim F4B-F5B \\sim F4B-F6B \\sim F5B-F6B
\\sim F7B-F8B \\sim F7B-F9B
 \\sim F7B-F8B \\sim F10B-F11B \\sim F10B-F12B \\sim F11B-F12B
 with sigma of 0.01
 F5A-C5 \\sim F5B-C5 \\sim F6B-C5 \\sim F6A-C5 \\sim F4A-C5 \\sim F4B-C5
 with sigma of 0.001
 F9A-C6 \\sim F9B-C6 \\sim F7B-C6 \\sim F7A-C6 \\sim F8B-C6 \\sim F8A-C6
 with sigma of 0.001
 F1A-C1 \\sim F1B-C1 \\sim F3A-C1 \\sim F3B-C1 \\sim F2B-C1 \\sim F2A-C1 \\sim
F4B-C5 \\sim F4A-C5 \\sim F6B-
 C5 \\sim F6A-C5 \\sim F5B-C5 \\sim F5A-C5 \\sim F9B-C6 \\sim F9A-C6 \\sim
F8A-C6 \\sim F8B-C6 \\sim F7A-C6 ~
 F7B-C6 \\sim F11A-C10 \\sim F11B-C10 \\sim F12A-C10 \\sim F12B-C10 \\sim
F10B-C10 \\sim F10A-C10 ~
 F13A-C11 \\sim F13B-C11 \\sim F14A-C11 \\sim F15A-C11 \\sim F14B-C11 \\sim
F15B-C11 \\sim F16A-C15 ~
 F16B-C15 \\sim F18B-C15 \\sim F18A-C15 \\sim F17B-C15 \\sim F17A-C15
 with sigma of 0.01
3. Restrained planarity
 S1B, C16B, C17B, C18B, C19B, C20B, C21B, C22B, C23B
 with sigma of 0.01
 S1A, C16A, C17A, C18A, C19A, C20A, C21A, C22A, C23A
 with sigma of 0.01
4. Rigid bond restraints
 C17A, C16A, C18A, C19A, C20A, C21A, C22A, C23A, S1A
 with sigma for 1-2 distances of 0.006 and sigma for 1-3 distances of 0.006
5. Uiso/Uaniso restraints and constraints
S1A \\sim C22A \\sim C21A \\sim C20A \\sim C18A \\sim C16A \\sim C19A \\sim
C17A \\sim C23A: within 2A with sigma of 0.006 and sigma for terminal atoms of
0.012
Uanis(F3B) \\sim Ueq, Uanis(F2B) \\sim Ueq: with sigma of 0.01 and sigma for
terminal atoms of 0.02
Uanis(F2B) \\sim Ueq, Uanis(F3B) \\sim Ueq: with sigma of 0.005 and sigma for
terminal atoms of 0.01
Uanis(F6B) \\sim Ueq, Uanis(F4B) \\sim Ueq, Uanis(F5B) \\sim Ueq: with sigma of
0.005 and sigma for terminal atoms of 0.01
Uanis(F1B) \\sim Ueq, Uanis(F2B) \\sim Ueq, Uanis(F3B) \\sim Ueq, Uanis(F4B)
\\sim Ueq, Uanis(F5B) \\sim Ueq, Uanis(F6B) \\sim Ueq, Uanis(F7B) \\sim Ueq,
Uanis(F8B) \\sim Ueq, Uanis(F9B) \\sim Ueq, Uanis(F10B) \\sim Ueq, Uanis(F11B)
\\sim Ueq, Uanis(F12B) \\sim Ueq, Uanis(F13A) \\sim Ueq, Uanis(F14B) \\sim Ueq,
Uanis(F15A) \\sim Ueq, Uanis(F16B) \\sim Ueq, Uanis(F17A) \\sim Ueq,
Uanis(F18A) \\sim Ueq, Uanis(F5A) \\sim Ueq, Uanis(F4A) \\sim Ueq, Uanis(F6A)
\\sim Ueq, Uanis(F7A) \\sim Ueq, Uanis(F9A) \\sim Ueq, Uanis(F8A) \\sim Ueq,
Uanis(F11A) \\sim Ueq, Uanis(F10A) \\sim Ueq, Uanis(F12A) \\sim Ueq,
Uanis(F15B) \\sim Ueq, Uanis(F14A) \\sim Ueq, Uanis(F13B) \\sim Ueq,
Uanis(F17B) \\sim Ueq, Uanis(F18B) \\sim Ueq, Uanis(F16A) \\sim Ueq, Uanis(F3A)
\\sim Ueq, Uanis(F1A) \\sim Ueq, Uanis(F2A) \\sim Ueq: with sigma of 0.01 and
sigma for terminal atoms of 0.02
Uanis(S1A) \\sim Ueq, Uanis(C16A) \\sim Ueq, Uanis(C17A) \\sim Ueq, Uanis(C18A)
\\sim Ueq, Uanis(C19A) \\sim Ueq, Uanis(C20A) \\sim Ueq, Uanis(C21A) \\sim Ueq,
Uanis(C22A) \\sim Ueq, Uanis(C23A) \\sim Ueq: with sigma of 0.01 and sigma for
terminal atoms of 0.02
Uanis(F5A) = Uanis(F5B)
Uanis(F4B) = Uanis(F4A)
Uanis(F6A) = Uanis(F6B)
Uanis(F9B) = Uanis(F9A)
Uanis(F8A) = Uanis(F8B)
Uanis(F7B) = Uanis(F7A)
Uanis(F11B) = Uanis(F11A)
Uanis(F12A) = Uanis(F12B)
Uanis(F10B) = Uanis(F10A)
Uanis(F14A) = Uanis(F14B)
Uanis(F13B) = Uanis(F13A)
Uanis(F15A) = Uanis(F15B)
Uanis(F17B) = Uanis(F17A)
Uanis(F16B) = Uanis(F16A)
Uanis(F18B) = Uanis(F18A)
Uanis(F2A) = Uanis(F2B)
Uanis(F1A) = Uanis(F1B)
Uanis(F3B) = Uanis(F3A)
Uanis(S1A) = Uanis(S1B)
Uanis(C22A) = Uanis(C22B)
Uanis(C23A) = Uanis(C23B)
Uanis(C16A) = Uanis(C16B)
Uanis(C17A) = Uanis(C17B)
Uanis(C18A) = Uanis(C18B)
Uanis(C19A) = Uanis(C19B)
Uanis(C20A) = Uanis(C20B)
Uanis(C21A) = Uanis(C21B)
6. Others
 Fixed Sof: F1B(0.5) F2B(0.5) F3B(0.5) F4B(0.5) F5B(0.5) F6B(0.5) F7B(0.5)
 F8B(0.5) F9B(0.5) F10B(0.5) F11B(0.5) F12B(0.5) F13A(0.5) F14B(0.5) F15A(0.5)
 F16B(0.5) F17A(0.5) F18A(0.5) S1A(0.5) C16A(0.5) C17A(0.5) H17(0.5) C18A(0.5)
 H18(0.5) C19A(0.5) H19(0.5) C20A(0.5) H20(0.5) C21A(0.5) C22A(0.5) H22(0.5)
 C23A(0.5) H23(0.5) S1B(0.5) C16B(0.5) C17B(0.5) H17B(0.5) C18B(0.5) H18B(0.5)
 C19B(0.5) H19B(0.5) C20B(0.5) H20B(0.5) C21B(0.5) C22B(0.5) H22B(0.5)
 C23B(0.5) H23B(0.5) F5A(0.5) F4A(0.5) F6A(0.5) F7A(0.5) F9A(0.5) F8A(0.5)
 F11A(0.5) F10A(0.5) F12A(0.5) F15B(0.5) F14A(0.5) F13B(0.5) F17B(0.5)
 F18B(0.5) F16A(0.5) F3A(0.5) F1A(0.5) F2A(0.5)
7.a Aromatic/amide H refined with riding coordinates:
 C3(H3), C8(H8), C13(H13), C17A(H17), C18A(H18), C19A(H19), C20A(H20),
 C22A(H22), C23A(H23), C17B(H17B), C18B(H18B), C19B(H19B), C20B(H20B),
 C22B(H22B), C23B(H23B)
7.b Fitted hexagon refined as free rotating group:
 C16A(C17A,C18A,C19A,C20A,C21A), C16B(C17B,C18B,C19B,C20B,C21B)
;
_olex2_submission_special_instructions 'No special instructions were received'

loop_
_space_group_symop_operation_xyz
'x, y, z'
'-x, y+1/2, -z+1/2'
'-x, -y, -z'
'x, -y-1/2, z-1/2'

loop_
_atom_site_label
_atom_site_type_symbol
_atom_site_fract_x
_atom_site_fract_y
_atom_site_fract_z
_atom_site_U_iso_or_equiv
_atom_site_adp_type
_atom_site_occupancy
_atom_site_site_symmetry_order
_atom_site_calc_flag
_atom_site_refinement_flags_posn
_atom_site_refinement_flags_adp
_atom_site_refinement_flags_occupancy
_atom_site_disorder_assembly
_atom_site_disorder_group
Ag1 Ag 0.49663(9) 0.74745(7) 0.65596(2) 0.0685(2) Uani 1 1 d . . . . .
Ag2 Ag 0.63180(9) 1.05413(7) 0.63332(2) 0.0699(2) Uani 1 1 d . . . . .
Ag3 Ag 0.36933(9) 0.86692(6) 0.58034(2) 0.0659(2) Uani 1 1 d . . . . .
F1B F 0.7999(15) 0.6388(19) 0.7311(5) 0.113(4) Uani 0.5 1 d D U P A 2
F2B F 0.659(2) 0.739(2) 0.76853(18) 0.115(4) Uani 0.5 1 d D U P A 2
F3B F 0.5202(13) 0.6450(15) 0.7277(5) 0.110(4) Uani 0.5 1 d D U P A 2
F4B F 0.8457(18) 1.2236(18) 0.7388(2) 0.136(5) Uani 0.5 1 d D U P B 2
F5B F 0.6950(16) 1.2652(14) 0.6944(3) 0.123(4) Uani 0.5 1 d D U P B 2
F6B F 0.9615(12) 1.1994(17) 0.6920(3) 0.131(4) Uani 0.5 1 d D U P B 2
F7B F 0.698(2) 1.4418(10) 0.5718(4) 0.146(6) Uani 0.5 1 d D U P C 2
F8B F 0.8866(14) 1.2847(16) 0.5692(5) 0.145(5) Uani 0.5 1 d D U P C 2
F9B F 0.760(3) 1.3267(19) 0.6152(2) 0.138(5) Uani 0.5 1 d D U P C 2
F10B F 0.303(2) 0.9777(10) 0.5030(4) 0.132(5) Uani 0.5 1 d D U P D 2
F11B F 0.237(2) 1.1808(15) 0.4928(3) 0.140(5) Uani 0.5 1 d D U P D 2
F12B F 0.1081(17) 1.0750(16) 0.5307(4) 0.139(5) Uani 0.5 1 d D U P D 2
F13A F 0.340(3) 0.550(2) 0.5204(6) 0.151(6) Uani 0.5 1 d D U P E 1
F14B F 0.0575(18) 0.6473(17) 0.5348(4) 0.125(4) Uani 0.5 1 d D U P E 2
F15A F 0.096(2) 0.4883(18) 0.5295(6) 0.136(6) Uani 0.5 1 d D U P E 1
F16B F 0.295(3) 0.2974(9) 0.6501(7) 0.124(5) Uani 0.5 1 d D U P F 2
F17A F 0.1647(18) 0.419(2) 0.6679(5) 0.132(6) Uani 0.5 1 d D U P F 1
F18A F 0.413(3) 0.482(2) 0.6796(4) 0.134(6) Uani 0.5 1 d D U P F 1
N1 N 0.6369(8) 0.8666(7) 0.68971(15) 0.0641(17) Uani 1 1 d . . . . .
N2 N 0.6820(8) 0.9885(7) 0.68157(16) 0.0624(16) Uani 1 1 d . . . . .
N3 N 0.5586(9) 1.1230(6) 0.58625(17) 0.0636(16) Uani 1 1 d . . . . .
N4 N 0.4338(10) 1.0608(6) 0.56835(16) 0.0643(17) Uani 1 1 d . . . . .
N5 N 0.3307(8) 0.6685(6) 0.59106(14) 0.0546(14) Uani 1 1 d . . . . .
N6 N 0.3645(8) 0.6248(6) 0.62195(15) 0.0572(14) Uani 1 1 d . . . . .
C1 C 0.6622(10) 0.7169(10) 0.73614(15) 0.099(4) Uani 1 1 d D . . . .
C2 C 0.6898(11) 0.8442(11) 0.7213(2) 0.075(2) Uani 1 1 d . . . . .
C3 C 0.7656(12) 0.9607(11) 0.7336(2) 0.085(3) Uani 1 1 d . . . . .
H3 H 0.8118 0.9757 0.7547 0.102 Uiso 1 1 calc R . . . .
C4 C 0.7568(10) 1.0458(9) 0.7083(2) 0.067(2) Uani 1 1 d . . . . .
C5 C 0.8134(8) 1.1817(9) 0.70788(15) 0.092(3) Uani 1 1 d D . . . .
C6 C 0.7356(12) 1.3192(7) 0.58240(19) 0.109(4) Uani 1 1 d D . . . .
C7 C 0.5993(13) 1.2332(8) 0.5704(3) 0.074(2) Uani 1 1 d . . . . .
C8 C 0.4988(14) 1.2426(10) 0.5413(3) 0.086(3) Uani 1 1 d . . . . .
H8 H 0.5008 1.3077 0.5254 0.103 Uiso 1 1 calc R . . . .
C9 C 0.3952(12) 1.1312(9) 0.5420(2) 0.071(2) Uani 1 1 d . . . . .
C10 C 0.2629(12) 1.0929(8) 0.51701(19) 0.093(3) Uani 1 1 d D . . . .
C11 C 0.2086(12) 0.5830(8) 0.5396(2) 0.091(3) Uani 1 1 d D . . . .
C12 C 0.2561(10) 0.5701(8) 0.57416(18) 0.0606(18) Uani 1 1 d . . . . .
C13 C 0.2395(12) 0.4627(8) 0.5930(2) 0.070(2) Uani 1 1 d . . . . .
H13 H 0.1926 0.3815 0.5870 0.084 Uiso 1 1 calc R . . . .
C14 C 0.3091(10) 0.5014(7) 0.62372(19) 0.0593(18) Uani 1 1 d . . . . .
C15 C 0.3216(13) 0.4271(7) 0.6544(2) 0.098(3) Uani 1 1 d D . . . .
S1A S -0.1375(13) 0.6749(9) 0.6245(3) 0.1461(18) Uani 0.5 1 d D U P G 1
C16A C -0.0046(14) 0.7945(13) 0.6438(5) 0.117(2) Uani 0.5 1 d D U P G 1
C17A C 0.076(2) 0.7964(14) 0.6749(4) 0.114(3) Uani 0.5 1 d G U P G 1
H17 H 0.0629 0.7257 0.6891 0.136 Uiso 0.5 1 calc R . P G 1
C18A C 0.176(2) 0.9039(18) 0.6849(4) 0.110(3) Uani 0.5 1 d G U P G 1
H18 H 0.2304 0.9051 0.7057 0.132 Uiso 0.5 1 calc R . P G 1
C19A C 0.196(2) 1.0096(14) 0.6637(5) 0.114(3) Uani 0.5 1 d G U P G 1
H19 H 0.2631 1.0815 0.6704 0.136 Uiso 0.5 1 calc R . P G 1
C20A C 0.115(2) 1.0077(15) 0.6327(4) 0.106(3) Uani 0.5 1 d G U P G 1
H20 H 0.1285 1.0784 0.6185 0.128 Uiso 0.5 1 calc R . P G 1
C21A C 0.0150(16) 0.9002(18) 0.6227(3) 0.104(2) Uani 0.5 1 d DG U P G 1
C22A C -0.070(2) 0.897(2) 0.5903(4) 0.104(2) Uani 0.5 1 d D U P G 1
H22 H -0.0688 0.9593 0.5736 0.125 Uiso 0.5 1 calc R . P G 1
C23A C -0.150(3) 0.781(2) 0.5911(5) 0.123(3) Uani 0.5 1 d D U P G 1
H23 H -0.2156 0.7547 0.5726 0.148 Uiso 0.5 1 calc R . P G 1
S1B S 0.1964(14) 0.9953(11) 0.6612(3) 0.1461(18) Uani 0.5 1 d D . P H 2
C16B C 0.0595(12) 0.9131(16) 0.6348(4) 0.117(2) Uani 0.5 1 d D . P H 2
C17B C -0.004(2) 0.9505(13) 0.6038(4) 0.114(3) Uani 0.5 1 d G . P H 2
H17B H 0.0287 1.0307 0.5950 0.136 Uiso 0.5 1 calc R . P H 2
C18B C -0.116(2) 0.8679(18) 0.5859(3) 0.110(3) Uani 0.5 1 d G . P H 2
H18B H -0.1584 0.8928 0.5652 0.132 Uiso 0.5 1 calc R . P H 2
C19B C -0.1647(19) 0.7479(16) 0.5991(4) 0.114(3) Uani 0.5 1 d G . P H 2
H19B H -0.2397 0.6926 0.5871 0.136 Uiso 0.5 1 calc R . P H 2
C20B C -0.101(2) 0.7106(13) 0.6300(4) 0.106(3) Uani 0.5 1 d G . P H 2
H20B H -0.1340 0.6303 0.6388 0.128 Uiso 0.5 1 calc R . P H 2
C21B C 0.0107(18) 0.7932(18) 0.6479(3) 0.104(2) Uani 0.5 1 d DG . P H 2
C22B C 0.081(3) 0.758(2) 0.6806(4) 0.104(2) Uani 0.5 1 d D . P H 2
H22B H 0.0627 0.6835 0.6931 0.125 Uiso 0.5 1 calc R . P H 2
C23B C 0.177(3) 0.8629(17) 0.6874(6) 0.123(3) Uani 0.5 1 d D . P H 2
H23B H 0.2372 0.8656 0.7076 0.148 Uiso 0.5 1 calc R . P H 2
F5A F 0.6835(18) 1.2667(14) 0.7133(4) 0.123(4) Uani 0.5 1 d D U P B 1
F4A F 0.9371(19) 1.217(2) 0.7304(4) 0.136(5) Uani 0.5 1 d D U P B 1
F6A F 0.873(2) 1.2233(17) 0.6791(3) 0.131(4) Uani 0.5 1 d D U P B 1
F7A F 0.785(3) 1.4136(14) 0.5615(4) 0.146(6) Uani 0.5 1 d D U P C 1
F9A F 0.684(3) 1.3775(19) 0.6100(3) 0.138(5) Uani 0.5 1 d D U P C 1
F8A F 0.8826(16) 1.2630(16) 0.5947(5) 0.145(5) Uani 0.5 1 d D U P C 1
F11A F 0.313(3) 1.126(2) 0.4869(3) 0.140(5) Uani 0.5 1 d D U P D 1
F10A F 0.228(3) 0.9634(10) 0.5151(5) 0.132(5) Uani 0.5 1 d D U P D 1
F12A F 0.1111(16) 1.1525(19) 0.5225(5) 0.139(5) Uani 0.5 1 d D U P D 1
F15B F 0.192(3) 0.4681(15) 0.5234(6) 0.136(6) Uani 0.5 1 d D U P E 2
F14A F 0.181(2) 0.7060(11) 0.5286(3) 0.125(4) Uani 0.5 1 d D U P E 1
F13B F 0.344(3) 0.624(2) 0.5223(6) 0.151(6) Uani 0.5 1 d D U P E 2
F17B F 0.222(2) 0.473(2) 0.6783(4) 0.132(6) Uani 0.5 1 d D U P F 2
F18B F 0.4809(19) 0.444(2) 0.6689(5) 0.134(6) Uani 0.5 1 d D U P F 2
F16A F 0.390(2) 0.3066(10) 0.6501(7) 0.124(5) Uani 0.5 1 d D U P F 1
F3A F 0.4890(12) 0.6983(18) 0.7326(5) 0.110(4) Uani 0.5 1 d D U P A 1
F1A F 0.748(2) 0.6156(17) 0.7230(6) 0.113(4) Uani 0.5 1 d D U P A 1
F2A F 0.703(3) 0.702(2) 0.7683(2) 0.115(4) Uani 0.5 1 d D U P A 1

loop_
_atom_site_aniso_label
_atom_site_aniso_U_11
_atom_site_aniso_U_22
_atom_site_aniso_U_33
_atom_site_aniso_U_23
_atom_site_aniso_U_13
_atom_site_aniso_U_12
Ag1 0.0778(5) 0.0735(4) 0.0534(3) -0.0012(3) -0.0091(3) -0.0121(3)
Ag2 0.0730(4) 0.0723(4) 0.0637(4) 0.0012(3) -0.0061(3) -0.0076(3)
Ag3 0.0812(5) 0.0548(3) 0.0615(4) 0.0076(3) -0.0020(3) -0.0104(3)
F1B 0.132(9) 0.104(7) 0.103(9) 0.007(5) -0.009(7) -0.011(7)
F2B 0.133(8) 0.140(9) 0.070(3) 0.025(4) -0.014(4) 0.018(6)
F3B 0.109(5) 0.112(9) 0.108(6) 0.026(6) -0.001(5) -0.032(5)
F4B 0.130(9) 0.143(6) 0.132(7) -0.028(5) -0.030(6) -0.032(7)
F5B 0.123(6) 0.115(5) 0.130(9) 0.004(7) 0.000(7) 0.022(5)
F6B 0.133(8) 0.108(6) 0.153(8) -0.009(6) 0.023(6) -0.025(6)
F7B 0.170(12) 0.097(7) 0.173(10) 0.025(7) 0.024(8) -0.057(7)
F8B 0.099(6) 0.154(9) 0.182(12) -0.006(10) -0.004(9) -0.041(6)
F9B 0.135(12) 0.143(11) 0.134(7) -0.010(7) -0.020(7) -0.046(8)
F10B 0.141(12) 0.125(7) 0.126(11) -0.025(6) -0.034(8) -0.016(7)
F11B 0.162(11) 0.159(11) 0.097(6) 0.027(7) -0.030(7) 0.018(8)
F12B 0.116(6) 0.152(12) 0.147(9) -0.014(9) -0.033(6) 0.006(8)
F13A 0.200(9) 0.170(14) 0.084(5) 0.009(11) 0.021(6) -0.015(10)
F14B 0.161(10) 0.139(9) 0.072(5) 0.003(6) -0.040(7) 0.053(8)
F15A 0.151(13) 0.151(8) 0.103(8) -0.022(6) -0.043(10) -0.028(9)
F16B 0.165(13) 0.068(4) 0.138(6) 0.030(4) -0.007(12) -0.007(7)
F17A 0.157(10) 0.148(12) 0.094(9) 0.040(7) 0.030(8) 0.009(8)
F18A 0.174(11) 0.125(10) 0.099(9) 0.041(7) -0.027(8) -0.007(9)
N1 0.058(4) 0.090(5) 0.045(3) -0.005(3) 0.002(3) -0.013(3)
N2 0.050(4) 0.080(4) 0.056(3) -0.012(3) -0.006(3) -0.001(3)
N3 0.071(4) 0.054(3) 0.066(4) 0.007(3) 0.006(3) -0.007(3)
N4 0.086(5) 0.054(4) 0.052(3) 0.011(3) 0.001(3) -0.012(3)
N5 0.062(4) 0.054(3) 0.048(3) -0.006(3) 0.002(3) -0.005(3)
N6 0.061(4) 0.056(3) 0.054(3) 0.004(3) -0.003(3) -0.006(3)
C1 0.088(8) 0.143(11) 0.064(6) 0.021(6) -0.005(5) -0.016(7)
C2 0.060(5) 0.113(7) 0.052(4) 0.000(5) -0.003(4) -0.010(5)
C3 0.072(6) 0.123(9) 0.057(5) -0.020(5) -0.009(4) 0.010(6)
C4 0.050(4) 0.086(6) 0.064(5) -0.020(4) -0.005(3) 0.005(4)
C5 0.075(6) 0.108(8) 0.091(7) -0.028(6) -0.020(5) -0.005(6)
C6 0.105(9) 0.083(7) 0.141(11) 0.006(7) 0.025(8) -0.037(7)
C7 0.074(6) 0.062(5) 0.088(6) -0.001(4) 0.021(5) -0.007(4)
C8 0.101(8) 0.077(6) 0.080(6) 0.024(5) 0.024(6) -0.002(5)
C9 0.084(6) 0.066(5) 0.062(5) 0.006(4) 0.007(4) 0.001(4)
C10 0.121(9) 0.089(7) 0.066(6) 0.016(5) -0.021(6) 0.002(6)
C11 0.111(8) 0.100(7) 0.061(5) -0.011(5) -0.008(5) -0.033(6)
C12 0.061(5) 0.068(5) 0.053(4) -0.005(4) 0.001(3) -0.010(4)
C13 0.080(6) 0.062(5) 0.069(5) -0.005(4) 0.005(4) -0.012(4)
C14 0.061(5) 0.050(4) 0.066(5) 0.004(3) 0.009(4) -0.007(3)
C15 0.127(10) 0.072(6) 0.094(8) 0.015(6) 0.005(7) -0.018(6)
S1A 0.129(3) 0.138(3) 0.173(4) -0.024(3) 0.027(3) 0.001(3)
C16A 0.100(4) 0.118(4) 0.134(4) -0.013(3) 0.031(3) 0.018(3)
C17A 0.099(5) 0.116(5) 0.128(4) -0.005(4) 0.035(4) 0.028(4)
C18A 0.097(5) 0.113(5) 0.120(5) -0.008(4) 0.023(4) 0.033(4)
C19A 0.101(5) 0.119(5) 0.122(5) -0.012(4) 0.019(4) 0.021(4)
C20A 0.093(5) 0.112(4) 0.116(4) -0.018(4) 0.024(4) 0.024(4)
C21A 0.086(4) 0.112(4) 0.115(4) -0.020(3) 0.031(3) 0.027(3)
C22A 0.082(4) 0.114(4) 0.118(4) -0.031(4) 0.026(4) 0.028(4)
C23A 0.102(5) 0.127(5) 0.143(4) -0.029(4) 0.025(4) 0.015(4)
S1B 0.129(3) 0.138(3) 0.173(4) -0.024(3) 0.027(3) 0.001(3)
C16B 0.100(4) 0.118(4) 0.134(4) -0.013(3) 0.031(3) 0.018(3)
C17B 0.099(5) 0.116(5) 0.128(4) -0.005(4) 0.035(4) 0.028(4)
C18B 0.097(5) 0.113(5) 0.120(5) -0.008(4) 0.023(4) 0.033(4)
C19B 0.101(5) 0.119(5) 0.122(5) -0.012(4) 0.019(4) 0.021(4)
C20B 0.093(5) 0.112(4) 0.116(4) -0.018(4) 0.024(4) 0.024(4)
C21B 0.086(4) 0.112(4) 0.115(4) -0.020(3) 0.031(3) 0.027(3)
C22B 0.082(4) 0.114(4) 0.118(4) -0.031(4) 0.026(4) 0.028(4)
C23B 0.102(5) 0.127(5) 0.143(4) -0.029(4) 0.025(4) 0.015(4)
F5A 0.123(6) 0.115(5) 0.130(9) 0.004(7) 0.000(7) 0.022(5)
F4A 0.130(9) 0.143(6) 0.132(7) -0.028(5) -0.030(6) -0.032(7)
F6A 0.133(8) 0.108(6) 0.153(8) -0.009(6) 0.023(6) -0.025(6)
F7A 0.170(12) 0.097(7) 0.173(10) 0.025(7) 0.024(8) -0.057(7)
F9A 0.135(12) 0.143(11) 0.134(7) -0.010(7) -0.020(7) -0.046(8)
F8A 0.099(6) 0.154(9) 0.182(12) -0.006(10) -0.004(9) -0.041(6)
F11A 0.162(11) 0.159(11) 0.097(6) 0.027(7) -0.030(7) 0.018(8)
F10A 0.141(12) 0.125(7) 0.126(11) -0.025(6) -0.034(8) -0.016(7)
F12A 0.116(6) 0.152(12) 0.147(9) -0.014(9) -0.033(6) 0.006(8)
F15B 0.151(13) 0.151(8) 0.103(8) -0.022(6) -0.043(10) -0.028(9)
F14A 0.161(10) 0.139(9) 0.072(5) 0.003(6) -0.040(7) 0.053(8)
F13B 0.200(9) 0.170(14) 0.084(5) 0.009(11) 0.021(6) -0.015(10)
F17B 0.157(10) 0.148(12) 0.094(9) 0.040(7) 0.030(8) 0.009(8)
F18B 0.174(11) 0.125(10) 0.099(9) 0.041(7) -0.027(8) -0.007(9)
F16A 0.165(13) 0.068(4) 0.138(6) 0.030(4) -0.007(12) -0.007(7)
F3A 0.109(5) 0.112(9) 0.108(6) 0.026(6) -0.001(5) -0.032(5)
F1A 0.132(9) 0.104(7) 0.103(9) 0.007(5) -0.009(7) -0.011(7)
F2A 0.133(8) 0.140(9) 0.070(3) 0.025(4) -0.014(4) 0.018(6)

loop_
_atom_type_symbol
_atom_type_description
_atom_type_scat_dispersion_real
_atom_type_scat_dispersion_imag
_atom_type_scat_source
C C 0.0033 0.0016 'International Tables Vol C Tables 4.2.6.8 and 6.1.1.4'
H H 0.0000 0.0000 'International Tables Vol C Tables 4.2.6.8 and 6.1.1.4'
Ag Ag -0.8971 1.1015 'International Tables Vol C Tables 4.2.6.8 and 6.1.1.4'
F F 0.0171 0.0103 'International Tables Vol C Tables 4.2.6.8 and 6.1.1.4'
N N 0.0061 0.0033 'International Tables Vol C Tables 4.2.6.8 and 6.1.1.4'
S S 0.1246 0.1234 'International Tables Vol C Tables 4.2.6.8 and 6.1.1.4'

loop_
_geom_angle_atom_site_label_1
_geom_angle_atom_site_label_2
_geom_angle_atom_site_label_3
_geom_angle
N6 Ag1 N1 178.0(3)
N2 Ag2 N3 174.9(3)
N5 Ag3 N4 174.2(3)
N2 N1 Ag1 120.3(5)
N2 N1 C2 108.8(7)
C2 N1 Ag1 130.8(6)
N1 N2 Ag2 119.3(5)
N1 N2 C4 107.9(7)
C4 N2 Ag2 132.8(7)
N4 N3 Ag2 120.1(5)
C7 N3 Ag2 131.4(6)
C7 N3 N4 108.0(7)
N3 N4 Ag3 119.2(5)
C9 N4 Ag3 130.9(6)
C9 N4 N3 108.8(7)
N6 N5 Ag3 119.3(4)
C12 N5 Ag3 132.8(5)
C12 N5 N6 107.4(6)
N5 N6 Ag1 119.4(4)
C14 N6 Ag1 132.4(5)
C14 N6 N5 108.1(6)
F1B C1 F3B 106.0(7)
F1B C1 C2 109.4(12)
F2B C1 F1B 107.3(7)
F2B C1 F3B 107.1(7)
F2B C1 C2 105.7(11)
F3B C1 C2 120.6(10)
F3A C1 C2 104.0(10)
F1A C1 C2 115.7(13)
F1A C1 F3A 110.4(14)
F2A C1 C2 118.5(13)
F2A C1 F3A 106.0(14)
F2A C1 F1A 101.9(15)
N1 C2 C1 120.3(8)
N1 C2 C3 107.7(9)
C3 C2 C1 132.0(8)
C4 C3 C2 105.1(8)
N2 C4 C5 121.4(8)
C3 C4 N2 110.5(8)
C3 C4 C5 128.1(8)
F4B C5 C4 109.5(10)
F5B C5 F4B 106.2(6)
F5B C5 F6B 107.0(7)
F5B C5 C4 114.1(9)
F6B C5 F4B 106.3(6)
F6B C5 C4 113.3(9)
F5A C5 C4 112.6(10)
F5A C5 F4A 102.9(13)
F5A C5 F6A 102.8(13)
F4A C5 C4 116.9(11)
F4A C5 F6A 104.8(13)
F6A C5 C4 115.1(10)
F7B C6 F8B 106.9(6)
F7B C6 F9B 106.7(7)
F7B C6 C7 108.0(11)
F8B C6 F9B 108.8(14)
F8B C6 C7 109.6(10)
F9B C6 C7 116.3(11)
F7A C6 C7 116.0(12)
F7A C6 F9A 108.4(14)
F7A C6 F8A 106.5(14)
F9A C6 C7 108.5(11)
F8A C6 C7 117.4(10)
F8A C6 F9A 98.4(14)
N3 C7 C6 121.9(9)
N3 C7 C8 109.6(8)
C8 C7 C6 128.4(8)
C9 C8 C7 103.1(8)
N4 C9 C8 110.4(9)
N4 C9 C10 123.6(8)
C8 C9 C10 126.0(8)
F10B C10 F12B 106.3(7)
F10B C10 C9 111.2(11)
F11B C10 F10B 107.2(7)
F11B C10 F12B 106.8(7)
F11B C10 C9 114.5(11)
F12B C10 C9 110.4(11)
F11A C10 C9 110.7(12)
F10A C10 C9 115.5(12)
F10A C10 F11A 104.6(15)
F12A C10 C9 110.4(11)
F12A C10 F11A 109.0(14)
F12A C10 F10A 106.3(15)
F13A C11 F15A 97.4(15)
F13A C11 C12 112.2(14)
F14B C11 C12 111.7(9)
F14B C11 F15B 106.6(13)
F14B C11 F13B 117.3(16)
F15A C11 C12 111.6(13)
F15B C11 C12 114.5(13)
F14A C11 F13A 98.7(14)
F14A C11 F15A 118.1(15)
F14A C11 C12 116.2(9)
F13B C11 C12 111.6(14)
F13B C11 F15B 94.0(15)
N5 C12 C11 121.5(7)
N5 C12 C13 111.2(7)
C13 C12 C11 127.2(7)
C12 C13 C14 104.1(7)
N6 C14 C13 109.2(7)
N6 C14 C15 121.6(7)
C13 C14 C15 129.1(7)
F16B C15 C14 113.1(14)
F16B C15 F17B 109.9(16)
F16B C15 F18B 108.0(15)
F17A C15 C14 110.6(12)
F18A C15 F17A 99.3(15)
F18A C15 C14 117.2(12)
F18A C15 F16A 106.1(16)
F17B C15 C14 115.0(12)
F17B C15 F18B 100.0(15)
F18B C15 C14 109.8(12)
F16A C15 F17A 111.1(15)
F16A C15 C14 111.8(13)
C23A S1A C16A 86.4(13)
C17A C16A S1A 130.6(13)
C17A C16A C21A 120.0
C21A C16A S1A 109.4(13)
C18A C17A C16A 120.0
C19A C18A C17A 120.0
C18A C19A C20A 120.0
C19A C20A C21A 120.0
C16A C21A C22A 119.5(16)
C20A C21A C16A 120.0
C20A C21A C22A 120.5(16)
C23A C22A C21A 101(2)
C22A C23A S1A 124(2)
C16B S1B C23B 86.6(13)
C17B C16B S1B 129.1(13)
C17B C16B C21B 120.0
C21B C16B S1B 110.9(13)
C18B C17B C16B 120.0
C17B C18B C19B 120.0
C18B C19B C20B 120.0
C21B C20B C19B 120.0
C16B C21B C22B 117.9(17)
C20B C21B C16B 120.0
C20B C21B C22B 122.1(17)
C23B C22B C21B 100(2)
C22B C23B S1B 124(2)

loop_
_geom_bond_atom_site_label_1
_geom_bond_atom_site_label_2
_geom_bond_distance
Ag1 N1 2.101(7)
Ag1 N6 2.099(6)
Ag2 N2 2.100(7)
Ag2 N3 2.100(7)
Ag3 N4 2.096(6)
Ag3 N5 2.089(6)
F1B C1 1.347(6)
F2B C1 1.343(6)
F3B C1 1.349(6)
F4B C5 1.347(3)
F5B C5 1.347(3)
F6B C5 1.347(3)
F7B C6 1.347(2)
F8B C6 1.347(2)
F9B C6 1.347(2)
F10B C10 1.346(6)
F11B C10 1.342(6)
F12B C10 1.349(6)
F13A C11 1.346(6)
F14B C11 1.342(6)
F15A C11 1.348(6)
F16B C15 1.345(6)
F17A C15 1.351(6)
F18A C15 1.346(6)
N1 N2 1.334(10)
N1 C2 1.354(10)
N2 C4 1.347(10)
N3 N4 1.342(9)
N3 C7 1.336(11)
N4 C9 1.315(10)
N5 N6 1.352(8)
N5 C12 1.333(9)
N6 C14 1.328(9)
C1 C2 1.449(14)
C1 F3A 1.350(6)
C1 F1A 1.347(6)
C1 F2A 1.344(6)
C2 C3 1.405(14)
C3 C4 1.346(14)
C4 C5 1.449(13)
C5 F5A 1.347(3)
C5 F4A 1.347(3)
C5 F6A 1.347(3)
C6 C7 1.437(13)
C6 F7A 1.347(2)
C6 F9A 1.347(2)
C6 F8A 1.347(2)
C7 C8 1.394(15)
C8 C9 1.386(13)
C9 C10 1.466(13)
C10 F11A 1.347(6)
C10 F10A 1.345(6)
C10 F12A 1.343(6)
C11 C12 1.448(11)
C11 F15B 1.346(6)
C11 F14A 1.344(6)
C11 F13B 1.345(6)
C12 C13 1.345(12)
C13 C14 1.399(12)
C14 C15 1.461(12)
C15 F17B 1.348(6)
C15 F18B 1.352(6)
C15 F16A 1.348(6)
S1A C16A 1.757(9)
S1A C23A 1.736(10)
C16A C17A 1.3900
C16A C21A 1.3900
C17A C18A 1.3900
C18A C19A 1.3900
C19A C20A 1.3900
C20A C21A 1.3900
C21A C22A 1.451(10)
C22A C23A 1.335(10)
S1B C16B 1.699(9)
S1B C23B 1.730(10)
C16B C17B 1.3900
C16B C21B 1.3900
C17B C18B 1.3900
C18B C19B 1.3900
C19B C20B 1.3900
C20B C21B 1.3900
C21B C22B 1.462(10)
C22B C23B 1.317(10)
